data_4003570
loop_
_publ_author_name
'Yamaguchi, Yuji'
'Kojiguchi, Yuka'
'Kawata, So'
'Mori, Tatsuya'
'Okamoto, Kazuo'
'Tsutsui, Masanori'
'Koganezawa, Tomoyuki'
'Katagiri, Hiroshi'
'Yasuda, Takuma'

_publ_section_title
;
 Solution-Processable Organic Semiconductors Featuring S-Shaped
 Dinaphthothienothiophene (S-DNTT): Effects of Alkyl Chain Length on
 Self-Organization and Carrier Transport Properties
;
_journal_name_full 'Chemistry of Materials'
_journal_paper_doi 10.1021/acs.chemmater.0c01740
_journal_year 2020
_chemical_formula_sum 'C38 H46 S2'
_chemical_formula_weight 566.87
_chemical_name_common S-DNTT-8
_space_group_crystal_system triclinic
_space_group_IT_number 2
_space_group_name_Hall '-P 1'
_space_group_name_H-M_alt 'P -1'
_atom_sites_solution_hydrogens geom
_audit_creation_method SHELXL-2016/6
_cell_angle_alpha 97.485(3)
_cell_angle_beta 94.638(3)
_cell_angle_gamma 104.739(3)
_cell_formula_units_Z 1
_cell_length_a 6.5695(2)
_cell_length_b 7.7923(3)
_cell_length_c 15.4694(7)
_cell_measurement_reflns_used 7622
_cell_measurement_temperature 173(2)
_cell_measurement_theta_max 29.0710
_cell_measurement_theta_min 2.8940
_cell_volume 753.93(5)
_computing_structure_refinement 'SHELXL-2016/6 (Sheldrick, 2016)'
_diffrn_ambient_temperature 173(2)
_diffrn_measured_fraction_theta_full 0.997
_diffrn_measured_fraction_theta_max 0.978
_diffrn_measurement_device_type 'XtaLAB AFC10 (RCD3): fixed-chi single'
_diffrn_radiation_type MoK\a
_diffrn_radiation_wavelength 0.71073
_diffrn_reflns_av_R_equivalents 0.0386
_diffrn_reflns_av_unetI/netI 0.0320
_diffrn_reflns_Laue_measured_fraction_full 0.997
_diffrn_reflns_Laue_measured_fraction_max 0.978
_diffrn_reflns_limit_h_max 8
_diffrn_reflns_limit_h_min -7
_diffrn_reflns_limit_k_max 10
_diffrn_reflns_limit_k_min -10
_diffrn_reflns_limit_l_max 20
_diffrn_reflns_limit_l_min -20
_diffrn_reflns_number 15708
_diffrn_reflns_point_group_measured_fraction_full 0.997
_diffrn_reflns_point_group_measured_fraction_max 0.978
_diffrn_reflns_theta_full 25.242
_diffrn_reflns_theta_max 27.495
_diffrn_reflns_theta_min 2.852
_exptl_absorpt_coefficient_mu 0.203
_exptl_absorpt_correction_T_max 1.00000
_exptl_absorpt_correction_T_min 0.62393
_exptl_crystal_colour 'clear colourless'
_exptl_crystal_density_diffrn 1.249
_exptl_crystal_description prism
_exptl_crystal_F_000 306
_exptl_crystal_size_max 0.200
_exptl_crystal_size_mid 0.050
_exptl_crystal_size_min 0.030
_refine_diff_density_max 0.349
_refine_diff_density_min -0.259
_refine_diff_density_rms 0.052
_refine_ls_extinction_method none
_refine_ls_goodness_of_fit_ref 1.044
_refine_ls_hydrogen_treatment constr
_refine_ls_matrix_type full
_refine_ls_number_parameters 182
_refine_ls_number_reflns 3394
_refine_ls_number_restraints 0
_refine_ls_restrained_S_all 1.044
_refine_ls_R_factor_all 0.0428
_refine_ls_R_factor_gt 0.0351
_refine_ls_shift/su_max 0.000
_refine_ls_shift/su_mean 0.000
_refine_ls_structure_factor_coef Fsqd
_refine_ls_weighting_details 'w=1/[\s^2^(Fo^2^)+(0.0641P)^2^+0.0897P] where P=(Fo^2^+2Fc^2^)/3'
_refine_ls_weighting_scheme calc
_refine_ls_wR_factor_gt 0.0973
_refine_ls_wR_factor_ref 0.1017
_reflns_Friedel_coverage 0.000
_reflns_number_gt 2946
_reflns_number_total 3394
_reflns_threshold_expression 'I > 2\s(I)'
_cod_data_source_file cm0c01740_si_004.cif
_cod_data_source_block S-DNTT-8
_cod_database_code 4003570
_shelx_shelxl_version_number 2016/6
_shelx_space_group_comment
;
The symmetry employed for this shelxl refinement is uniquely defined
by the following loop, which should always be used as a source of
symmetry information in preference to the above space-group names.
They are only intended as comments.
;
_shelx_estimated_absorpt_t_min 0.961
_shelx_estimated_absorpt_t_max 0.994

loop_
_space_group_symop_operation_xyz
'x, y, z'
'-x, -y, -z'

loop_
_atom_site_label
_atom_site_type_symbol
_atom_site_fract_x
_atom_site_fract_y
_atom_site_fract_z
_atom_site_U_iso_or_equiv
_atom_site_adp_type
_atom_site_occupancy
_atom_site_site_symmetry_order
_atom_site_calc_flag
_atom_site_refinement_flags_posn
_atom_site_refinement_flags_adp
_atom_site_refinement_flags_occupancy
_atom_site_disorder_assembly
_atom_site_disorder_group
S1 S -0.53243(5) 0.24386(4) -0.06897(2) 0.02045(12) Uani 1 1 d . . . . .
C1 C -0.43745(18) 0.44195(15) 0.00446(8) 0.0179(2) Uani 1 1 d . . . . .
C2 C -0.26100(18) 0.50828(15) 0.07149(8) 0.0177(2) Uani 1 1 d . . . . .
C3 C -0.26036(19) 0.67959(15) 0.11246(8) 0.0190(3) Uani 1 1 d . . . . .
C4 C -0.1042(2) 0.77687(16) 0.18183(8) 0.0227(3) Uani 1 1 d . . . . .
H1 H -0.107212 0.892585 0.209077 0.027 Uiso 1 1 calc R U . . .
C5 C 0.0505(2) 0.70187(16) 0.20890(8) 0.0238(3) Uani 1 1 d . . . . .
H2 H 0.155616 0.766694 0.255700 0.029 Uiso 1 1 calc R U . . .
C6 C 0.05968(18) 0.52854(15) 0.16909(8) 0.0192(3) Uani 1 1 d . . . . .
C7 C 0.22307(19) 0.45398(16) 0.19784(8) 0.0209(3) Uani 1 1 d . . . . .
H3 H 0.328251 0.521258 0.244108 0.025 Uiso 1 1 calc R U . . .
C8 C 0.23436(18) 0.28683(16) 0.16082(8) 0.0194(3) Uani 1 1 d . . . . .
C9 C 0.0754(2) 0.19003(17) 0.09201(8) 0.0221(3) Uani 1 1 d . . . . .
H4 H 0.079720 0.073913 0.065903 0.027 Uiso 1 1 calc R U . . .
C10 C -0.08372(19) 0.25805(16) 0.06201(8) 0.0211(3) Uani 1 1 d . . . . .
H5 H -0.186652 0.189399 0.015262 0.025 Uiso 1 1 calc R U . . .
C11 C -0.09762(18) 0.42988(16) 0.09964(8) 0.0179(2) Uani 1 1 d . . . . .
C12 C 0.40616(19) 0.20201(16) 0.18906(9) 0.0227(3) Uani 1 1 d . . . . .
H6 H 0.484191 0.182166 0.138183 0.027 Uiso 1 1 calc R U . . .
H7 H 0.337243 0.082465 0.203629 0.027 Uiso 1 1 calc R U . . .
C13 C 0.56670(19) 0.30479(17) 0.26648(8) 0.0224(3) Uani 1 1 d . . . . .
H8 H 0.491588 0.326724 0.318051 0.027 Uiso 1 1 calc R U . . .
H9 H 0.642150 0.422840 0.252132 0.027 Uiso 1 1 calc R U . . .
C14 C 0.7275(2) 0.20211(17) 0.28953(9) 0.0241(3) Uani 1 1 d . . . . .
H10 H 0.650152 0.079744 0.297835 0.029 Uiso 1 1 calc R U . . .
H11 H 0.810298 0.189811 0.239448 0.029 Uiso 1 1 calc R U . . .
C15 C 0.8804(2) 0.29079(18) 0.37179(9) 0.0274(3) Uani 1 1 d . . . . .
H12 H 0.798298 0.300979 0.422235 0.033 Uiso 1 1 calc R U . . .
H13 H 0.956563 0.413875 0.364026 0.033 Uiso 1 1 calc R U . . .
C16 C 1.0421(2) 0.18781(18) 0.39272(9) 0.0260(3) Uani 1 1 d . . . . .
H14 H 0.966360 0.060673 0.393102 0.031 Uiso 1 1 calc R U . . .
H15 H 1.135938 0.190756 0.345681 0.031 Uiso 1 1 calc R U . . .
C17 C 1.1774(2) 0.26334(19) 0.48065(9) 0.0298(3) Uani 1 1 d . . . . .
H16 H 1.250659 0.391140 0.480528 0.036 Uiso 1 1 calc R U . . .
H17 H 1.083301 0.258595 0.527648 0.036 Uiso 1 1 calc R U . . .
C18 C 1.3420(2) 0.16430(19) 0.50197(9) 0.0299(3) Uani 1 1 d . . . . .
H18 H 1.437365 0.169696 0.455419 0.036 Uiso 1 1 calc R U . . .
H19 H 1.269455 0.036368 0.502143 0.036 Uiso 1 1 calc R U . . .
C19 C 1.4740(3) 0.2423(2) 0.59044(10) 0.0397(4) Uani 1 1 d . . . . .
H20 H 1.551799 0.367336 0.589701 0.060 Uiso 1 1 calc R U . . .
H21 H 1.574790 0.171995 0.601769 0.060 Uiso 1 1 calc R U . . .
H22 H 1.380452 0.237954 0.636804 0.060 Uiso 1 1 calc R U . . .

loop_
_atom_site_aniso_label
_atom_site_aniso_U_11
_atom_site_aniso_U_22
_atom_site_aniso_U_33
_atom_site_aniso_U_23
_atom_site_aniso_U_13
_atom_site_aniso_U_12
S1 0.02006(17) 0.01753(17) 0.02374(18) -0.00028(12) -0.00344(12) 0.00859(12)
C1 0.0182(6) 0.0158(6) 0.0200(6) 0.0030(4) 0.0009(5) 0.0055(4)
C2 0.0168(6) 0.0175(6) 0.0199(6) 0.0041(5) 0.0013(4) 0.0063(4)
C3 0.0180(6) 0.0175(6) 0.0223(6) 0.0032(5) -0.0007(5) 0.0069(5)
C4 0.0240(6) 0.0168(6) 0.0262(6) -0.0005(5) -0.0023(5) 0.0067(5)
C5 0.0222(6) 0.0196(6) 0.0262(6) -0.0014(5) -0.0058(5) 0.0049(5)
C6 0.0168(6) 0.0183(6) 0.0223(6) 0.0041(5) 0.0001(5) 0.0047(4)
C7 0.0172(6) 0.0204(6) 0.0238(6) 0.0034(5) -0.0028(5) 0.0044(5)
C8 0.0165(6) 0.0209(6) 0.0218(6) 0.0052(5) 0.0018(5) 0.0062(5)
C9 0.0236(6) 0.0203(6) 0.0234(6) 0.0010(5) 0.0008(5) 0.0094(5)
C10 0.0207(6) 0.0208(6) 0.0211(6) -0.0005(5) -0.0025(5) 0.0074(5)
C11 0.0164(6) 0.0193(6) 0.0185(6) 0.0037(4) 0.0010(4) 0.0057(4)
C12 0.0196(6) 0.0216(6) 0.0281(7) 0.0037(5) -0.0009(5) 0.0089(5)
C13 0.0189(6) 0.0249(6) 0.0255(6) 0.0054(5) 0.0003(5) 0.0095(5)
C14 0.0199(6) 0.0261(7) 0.0284(7) 0.0067(5) -0.0010(5) 0.0101(5)
C15 0.0227(6) 0.0332(7) 0.0289(7) 0.0064(6) -0.0003(5) 0.0123(5)
C16 0.0201(6) 0.0333(7) 0.0267(7) 0.0071(5) -0.0008(5) 0.0105(5)
C17 0.0262(7) 0.0326(7) 0.0309(7) 0.0052(6) -0.0044(6) 0.0108(6)
C18 0.0247(7) 0.0367(8) 0.0287(7) 0.0064(6) -0.0033(5) 0.0105(6)
C19 0.0358(8) 0.0429(9) 0.0374(8) 0.0062(7) -0.0132(7) 0.0109(7)

loop_
_atom_type_symbol
_atom_type_description
_atom_type_scat_dispersion_real
_atom_type_scat_dispersion_imag
_atom_type_scat_source
C C 0.0033 0.0016 'International Tables Vol C Tables 4.2.6.8 and 6.1.1.4'
H H 0.0000 0.0000 'International Tables Vol C Tables 4.2.6.8 and 6.1.1.4'
S S 0.1246 0.1234 'International Tables Vol C Tables 4.2.6.8 and 6.1.1.4'

loop_
_geom_angle_atom_site_label_1
_geom_angle_atom_site_label_2
_geom_angle_atom_site_label_3
_geom_angle
_geom_angle_site_symmetry_1
_geom_angle_site_symmetry_3
_geom_angle_publ_flag
C1 S1 C3 90.89(5) . 2_465 ?
C1 C1 C2 114.47(13) 2_465 . ?
C1 C1 S1 111.65(12) 2_465 . ?
C2 C1 S1 133.87(9) . . ?
C3 C2 C11 119.31(11) . . ?
C3 C2 C1 109.69(10) . . ?
C11 C2 C1 131.00(11) . . ?
C2 C3 C4 121.92(11) . . ?
C2 C3 S1 113.29(9) . 2_465 ?
C4 C3 S1 124.79(9) . 2_465 ?
C5 C4 C3 118.76(11) . . ?
C5 C4 H1 120.6 . . ?
C3 C4 H1 120.6 . . ?
C4 C5 C6 121.94(11) . . ?
C4 C5 H2 119.0 . . ?
C6 C5 H2 119.0 . . ?
C7 C6 C11 119.58(11) . . ?
C7 C6 C5 120.92(11) . . ?
C11 C6 C5 119.49(11) . . ?
C8 C7 C6 121.93(11) . . ?
C8 C7 H3 119.0 . . ?
C6 C7 H3 119.0 . . ?
C7 C8 C9 117.66(11) . . ?
C7 C8 C12 123.83(11) . . ?
C9 C8 C12 118.51(10) . . ?
C10 C9 C8 122.11(11) . . ?
C10 C9 H4 118.9 . . ?
C8 C9 H4 118.9 . . ?
C9 C10 C11 120.85(11) . . ?
C9 C10 H5 119.6 . . ?
C11 C10 H5 119.6 . . ?
C10 C11 C6 117.86(11) . . ?
C10 C11 C2 123.55(11) . . ?
C6 C11 C2 118.58(10) . . ?
C8 C12 C13 117.08(10) . . ?
C8 C12 H6 108.0 . . ?
C13 C12 H6 108.0 . . ?
C8 C12 H7 108.0 . . ?
C13 C12 H7 108.0 . . ?
H6 C12 H7 107.3 . . ?
C12 C13 C14 111.66(10) . . ?
C12 C13 H8 109.3 . . ?
C14 C13 H8 109.3 . . ?
C12 C13 H9 109.3 . . ?
C14 C13 H9 109.3 . . ?
H8 C13 H9 107.9 . . ?
C15 C14 C13 113.97(10) . . ?
C15 C14 H10 108.8 . . ?
C13 C14 H10 108.8 . . ?
C15 C14 H11 108.8 . . ?
C13 C14 H11 108.8 . . ?
H10 C14 H11 107.7 . . ?
C14 C15 C16 113.12(11) . . ?
C14 C15 H12 109.0 . . ?
C16 C15 H12 109.0 . . ?
C14 C15 H13 109.0 . . ?
C16 C15 H13 109.0 . . ?
H12 C15 H13 107.8 . . ?
C17 C16 C15 113.16(11) . . ?
C17 C16 H14 108.9 . . ?
C15 C16 H14 108.9 . . ?
C17 C16 H15 108.9 . . ?
C15 C16 H15 108.9 . . ?
H14 C16 H15 107.8 . . ?
C18 C17 C16 113.91(11) . . ?
C18 C17 H16 108.8 . . ?
C16 C17 H16 108.8 . . ?
C18 C17 H17 108.8 . . ?
C16 C17 H17 108.8 . . ?
H16 C17 H17 107.7 . . ?
C17 C18 C19 112.67(12) . . ?
C17 C18 H18 109.1 . . ?
C19 C18 H18 109.1 . . ?
C17 C18 H19 109.1 . . ?
C19 C18 H19 109.1 . . ?
H18 C18 H19 107.8 . . ?
C18 C19 H20 109.5 . . ?
C18 C19 H21 109.5 . . ?
H20 C19 H21 109.5 . . ?
C18 C19 H22 109.5 . . ?
H20 C19 H22 109.5 . . ?
H21 C19 H22 109.5 . . ?

loop_
_geom_bond_atom_site_label_1
_geom_bond_atom_site_label_2
_geom_bond_distance
_geom_bond_site_symmetry_2
_geom_bond_publ_flag
S1 C1 1.7323(12) . ?
S1 C3 1.7410(12) 2_465 ?
C1 C1 1.380(2) 2_465 ?
C1 C2 1.4308(16) . ?
C2 C3 1.4000(16) . ?
C2 C11 1.4291(16) . ?
C3 C4 1.4117(17) . ?
C4 C5 1.3591(17) . ?
C4 H1 0.9500 . ?
C5 C6 1.4276(17) . ?
C5 H2 0.9500 . ?
C6 C7 1.4124(16) . ?
C6 C11 1.4192(16) . ?
C7 C8 1.3753(17) . ?
C7 H3 0.9500 . ?
C8 C9 1.4153(17) . ?
C8 C12 1.5088(16) . ?
C9 C10 1.3624(17) . ?
C9 H4 0.9500 . ?
C10 C11 1.4169(16) . ?
C10 H5 0.9500 . ?
C12 C13 1.5179(17) . ?
C12 H6 0.9900 . ?
C12 H7 0.9900 . ?
C13 C14 1.5256(16) . ?
C13 H8 0.9900 . ?
C13 H9 0.9900 . ?
C14 C15 1.5220(18) . ?
C14 H10 0.9900 . ?
C14 H11 0.9900 . ?
C15 C16 1.5239(17) . ?
C15 H12 0.9900 . ?
C15 H13 0.9900 . ?
C16 C17 1.5221(18) . ?
C16 H14 0.9900 . ?
C16 H15 0.9900 . ?
C17 C18 1.5189(18) . ?
C17 H16 0.9900 . ?
C17 H17 0.9900 . ?
C18 C19 1.5225(19) . ?
C18 H18 0.9900 . ?
C18 H19 0.9900 . ?
C19 H20 0.9800 . ?
C19 H21 0.9800 . ?
C19 H22 0.9800 . ?

loop_
_geom_torsion_atom_site_label_1
_geom_torsion_atom_site_label_2
_geom_torsion_atom_site_label_3
_geom_torsion_atom_site_label_4
_geom_torsion
_geom_torsion_site_symmetry_1
_geom_torsion_site_symmetry_2
_geom_torsion_site_symmetry_3
_geom_torsion_site_symmetry_4
_geom_torsion_publ_flag
C3 S1 C1 C1 0.70(13) 2_465 . . 2_465 ?
C3 S1 C1 C2 -179.88(13) 2_465 . . . ?
C1 C1 C2 C3 0.14(18) 2_465 . . . ?
S1 C1 C2 C3 -179.28(10) . . . . ?
C1 C1 C2 C11 -179.47(13) 2_465 . . . ?
S1 C1 C2 C11 1.1(2) . . . . ?
C11 C2 C3 C4 -0.85(19) . . . . ?
C1 C2 C3 C4 179.50(11) . . . . ?
C11 C2 C3 S1 178.99(9) . . . 2_465 ?
C1 C2 C3 S1 -0.67(13) . . . 2_465 ?
C2 C3 C4 C5 0.5(2) . . . . ?
S1 C3 C4 C5 -179.32(10) 2_465 . . . ?
C3 C4 C5 C6 0.2(2) . . . . ?
C4 C5 C6 C7 179.45(12) . . . . ?
C4 C5 C6 C11 -0.5(2) . . . . ?
C11 C6 C7 C8 -0.41(19) . . . . ?
C5 C6 C7 C8 179.60(12) . . . . ?
C6 C7 C8 C9 0.03(19) . . . . ?
C6 C7 C8 C12 179.75(11) . . . . ?
C7 C8 C9 C10 0.51(19) . . . . ?
C12 C8 C9 C10 -179.23(11) . . . . ?
C8 C9 C10 C11 -0.7(2) . . . . ?
C9 C10 C11 C6 0.26(19) . . . . ?
C9 C10 C11 C2 -179.66(12) . . . . ?
C7 C6 C11 C10 0.26(18) . . . . ?
C5 C6 C11 C10 -179.75(11) . . . . ?
C7 C6 C11 C2 -179.81(11) . . . . ?
C5 C6 C11 C2 0.18(18) . . . . ?
C3 C2 C11 C10 -179.59(11) . . . . ?
C1 C2 C11 C10 0.0(2) . . . . ?
C3 C2 C11 C6 0.49(18) . . . . ?
C1 C2 C11 C6 -179.94(12) . . . . ?
C7 C8 C12 C13 3.73(19) . . . . ?
C9 C8 C12 C13 -176.56(11) . . . . ?
C8 C12 C13 C14 178.54(10) . . . . ?
C12 C13 C14 C15 -174.76(11) . . . . ?
C13 C14 C15 C16 -179.00(11) . . . . ?
C14 C15 C16 C17 -172.97(11) . . . . ?
C15 C16 C17 C18 -179.03(11) . . . . ?
C16 C17 C18 C19 -179.72(12) . . . . ?
